data_4130258
loop_
_publ_author_name
'Simonetti, Marco'
'Perry, Gregory J. P.'
'Cambeiro, Xacobe C.'
'Juli\'a-Hern\'andez, Francisco'
'Arokianathar, Jude N.'
'Larrosa, Igor'

_publ_section_title
;
 Ru-Catalyzed C-H Arylation of Fluoroarenes with Aryl Halides.
;
_journal_issue 10
_journal_name_full 'Journal of the American Chemical Society'
_journal_page_first 3596
_journal_page_last 3606
_journal_paper_doi 10.1021/jacs.6b01615
_journal_volume 138
_journal_year 2016
_chemical_formula_moiety 'C30 H54 N6 Ru, Cl6 Ru2,2(C H2 Cl2)'
_chemical_formula_sum 'C32 H58 Cl10 N6 Ru3'
_chemical_formula_weight 1184.55
_space_group_crystal_system monoclinic
_space_group_IT_number 12
_space_group_name_Hall '-C 2y'
_space_group_name_H-M_alt 'C 1 2/m 1'
_atom_sites_solution_hydrogens mixed
_cell_angle_alpha 90
_cell_angle_beta 103.056(7)
_cell_angle_gamma 90
_cell_formula_units_Z 2
_cell_length_a 21.221(7)
_cell_length_b 13.810(4)
_cell_length_c 9.163(3)
_cell_measurement_reflns_used 3262
_cell_measurement_temperature 100.(2)
_cell_measurement_theta_max 28.17
_cell_measurement_theta_min 2.66
_cell_volume 2615.9(14)
_computing_cell_refinement 'SAINT V8.34A (Bruker AXS Inc., 2013)'
_computing_data_collection 'Bruker Instrument Service v2014.11.0.1'
_computing_data_reduction 'SAINT V8.34A (Bruker AXS Inc., 2013)'
_computing_molecular_graphics 'Bruker SHELXTL'
_computing_publication_material 'Bruker SHELXTL'
_computing_structure_refinement 'SHELXL-2014/7 (Sheldrick, 2014)'
_computing_structure_solution 'SHELXS-2014/7 (Sheldrick, 2014)'
_diffrn_ambient_temperature 100.(2)
_diffrn_detector_area_resol_mean 8.3333
_diffrn_measured_fraction_theta_full 0.974
_diffrn_measured_fraction_theta_max 0.974
_diffrn_measurement_device_type 'Bruker APEX-II CCD'
_diffrn_measurement_method '\f and \w scans'
_diffrn_radiation_monochromator graphite
_diffrn_radiation_source 'sealed tube'
_diffrn_radiation_type MoK\a
_diffrn_radiation_wavelength 0.71073
_diffrn_reflns_av_R_equivalents 0.0554
_diffrn_reflns_av_unetI/netI 0.0542
_diffrn_reflns_limit_h_max 27
_diffrn_reflns_limit_h_min -28
_diffrn_reflns_limit_k_max 17
_diffrn_reflns_limit_k_min -18
_diffrn_reflns_limit_l_max 12
_diffrn_reflns_limit_l_min -12
_diffrn_reflns_number 13063
_diffrn_reflns_theta_full 28.76
_diffrn_reflns_theta_max 28.76
_diffrn_reflns_theta_min 1.77
_exptl_absorpt_coefficient_mu 1.393
_exptl_absorpt_correction_T_max 0.87
_exptl_absorpt_correction_T_min 0.77
_exptl_absorpt_correction_type multi-scan
_exptl_absorpt_process_details 'SADABS V2014/5 (Bruker AXS Inc.)'
_exptl_crystal_colour colourless
_exptl_crystal_density_diffrn 1.504
_exptl_crystal_density_method 'not measured'
_exptl_crystal_description Block
_exptl_crystal_F_000 1188
_exptl_crystal_size_max 0.200
_exptl_crystal_size_mid 0.130
_exptl_crystal_size_min 0.100
_refine_diff_density_max 3.586
_refine_diff_density_min -3.024
_refine_ls_extinction_method none
_refine_ls_goodness_of_fit_ref 1.092
_refine_ls_hydrogen_treatment mixed
_refine_ls_matrix_type full
_refine_ls_number_parameters 139
_refine_ls_number_reflns 3453
_refine_ls_number_restraints 0
_refine_ls_restrained_S_all 1.092
_refine_ls_R_factor_all 0.0867
_refine_ls_R_factor_gt 0.0656
_refine_ls_shift/su_max 0.000
_refine_ls_shift/su_mean 0.000
_refine_ls_structure_factor_coef Fsqd
_refine_ls_weighting_details 'w=1/[\s^2^(Fo^2^)+(0.1171P)^2^+46.0038P] where P=(Fo^2^+2Fc^2^)/3'
_refine_ls_weighting_scheme calc
_refine_ls_wR_factor_gt 0.2019
_refine_ls_wR_factor_ref 0.2187
_reflns_number_gt 2663
_reflns_number_total 3453
_reflns_threshold_expression 'I > 2\s(I)'
_cod_data_source_file ja6b01615_si_003.cif
_cod_data_source_block I
_cod_database_code 4130258

loop_
_space_group_symop_operation_xyz
'x, y, z'
'-x, y, -z'
'x+1/2, y+1/2, z'
'-x+1/2, y+1/2, -z'
'-x, -y, -z'
'x, -y, z'
'-x+1/2, -y+1/2, -z'
'x+1/2, -y+1/2, z'

loop_
_atom_site_type_symbol
_atom_site_label
_atom_site_fract_x
_atom_site_fract_y
_atom_site_fract_z
_atom_site_U_iso_or_equiv
_atom_site_adp_type
_atom_site_calc_flag
_atom_site_refinement_flags_adp
_atom_site_refinement_flags_occupancy
_atom_site_refinement_flags_posn
_atom_site_occupancy
C C1 0.5805(4) 0.5 0.7496(9) 0.0093(15) Uani d T P S 1
C C2 0.6261(4) 0.5 0.6486(9) 0.0094(15) Uani d T P S 1
C C3 0.6677(3) 0.5910(5) 0.6828(8) 0.0175(12) Uani d . . . 1
H H3A 0.6405 0.6484 0.6546 0.026 Uiso calc U . R 1
H H3B 0.7015 0.5896 0.6255 0.026 Uiso calc U . R 1
H H3C 0.6877 0.5934 0.7901 0.026 Uiso calc U . R 1
C C4 0.5873(5) 0.5 0.4859(11) 0.027(2) Uani d T P S 1
H H4A 0.568(5) 0.448(7) 0.476(11) 0.041 Uiso d U P . 0.5
H H4B 0.619(8) 0.5 0.448(17) 0.041 Uiso d U P S 1
H H4C 0.568(5) 0.552(7) 0.476(11) 0.041 Uiso d U P . 0.5
C C5 0.4092(3) 0.3272(4) 0.8635(6) 0.0108(11) Uani d . . . 1
C C6 0.3685(3) 0.2394(4) 0.8227(7) 0.0120(11) Uani d . . . 1
C C7 0.3106(3) 0.2498(5) 0.8987(8) 0.0203(13) Uani d . . . 1
H H7A 0.3263 0.2478 1.0077 0.03 Uiso calc U . R 1
H H7B 0.2801 0.1965 0.8668 0.03 Uiso calc U . R 1
H H7C 0.2887 0.3116 0.8695 0.03 Uiso calc U . R 1
C C8 0.4093(3) 0.1504(4) 0.8823(7) 0.0162(12) Uani d . . . 1
H H8A 0.4474 0.1479 0.8386 0.024 Uiso calc U . R 1
H H8B 0.3834 0.0916 0.8549 0.024 Uiso calc U . R 1
H H8C 0.4233 0.1546 0.9916 0.024 Uiso calc U . R 1
C C9 0.3451(3) 0.2358(5) 0.6517(7) 0.0201(13) Uani d . . . 1
H H9A 0.3165 0.291 0.6179 0.03 Uiso calc U . R 1
H H9B 0.3213 0.1754 0.6227 0.03 Uiso calc U . R 1
H H9C 0.3824 0.2387 0.6054 0.03 Uiso calc U . R 1
C C10 0.3186(5) 0 0.2554(11) 0.0210(19) Uani d T P S 1
H H10A 0.3463 -0.0581 0.2803 0.025 Uiso calc U P R 0.5
H H10B 0.3463 0.0581 0.2803 0.025 Uiso calc U P R 0.5
Cl Cl1 0.28151(13) 0 0.0604(3) 0.0263(5) Uani d T P S 1
Cl Cl2 0.25861(15) 0 0.3623(3) 0.0348(6) Uani d T P S 1
Cl Cl3 0.43430(10) 0 0.5770(2) 0.0146(4) Uani d T P S 1
Cl Cl4 0.55620(9) 0.20306(13) 0.69054(18) 0.0250(4) Uani d . . . 1
N N1 0.5484(3) 0.5 0.8333(7) 0.0078(12) Uani d T P S 1
N N2 0.4396(2) 0.3930(3) 0.9004(5) 0.0083(9) Uani d . . . 1
Ru Ru1 0.5 0.5 1.0 0.0040(2) Uani d T P S 1
Ru Ru2 0.5 0.11788(7) 0.5 0.0313(3) Uani d T P S 1

loop_
_atom_site_aniso_label
_atom_site_aniso_U_11
_atom_site_aniso_U_22
_atom_site_aniso_U_33
_atom_site_aniso_U_12
_atom_site_aniso_U_13
_atom_site_aniso_U_23
C1 0.005(3) 0.013(4) 0.010(3) 0 0.001(3) 0
C2 0.004(3) 0.017(4) 0.008(3) 0 0.003(3) 0
C3 0.018(3) 0.015(3) 0.025(3) -0.002(2) 0.014(2) 0.003(2)
C4 0.012(5) 0.060(8) 0.010(4) 0 0.003(3) 0
C5 0.013(3) 0.010(3) 0.011(2) 0.002(2) 0.008(2) -0.001(2)
C6 0.011(3) 0.010(3) 0.016(3) -0.006(2) 0.005(2) -0.004(2)
C7 0.015(3) 0.017(3) 0.033(4) -0.007(2) 0.014(3) -0.007(3)
C8 0.019(3) 0.010(3) 0.019(3) -0.002(2) 0.005(2) -0.003(2)
C9 0.022(3) 0.021(3) 0.016(3) -0.006(3) 0.001(2) -0.005(2)
C10 0.021(5) 0.024(5) 0.019(4) 0 0.005(4) 0
Cl1 0.0344(14) 0.0244(12) 0.0192(11) 0 0.0042(10) 0
Cl2 0.0306(14) 0.0471(17) 0.0329(14) 0 0.0199(11) 0
Cl3 0.0159(10) 0.0136(9) 0.0173(9) 0 0.0098(8) 0
Cl4 0.0342(9) 0.0236(8) 0.0193(7) -0.0141(7) 0.0105(7) -0.0082(6)
N1 0.010(3) 0.007(3) 0.007(3) 0 0.004(2) 0
N2 0.009(2) 0.007(2) 0.011(2) 0.0002(17) 0.0070(17) 0.0004(17)
Ru1 0.0044(4) 0.0019(4) 0.0075(4) 0 0.0048(3) 0
Ru2 0.0358(6) 0.0289(5) 0.0309(5) 0 0.0112(4) 0

loop_
_atom_type_symbol
_atom_type_description
_atom_type_scat_dispersion_real
_atom_type_scat_dispersion_imag
_atom_type_scat_source
C C 0.0033 0.0016 'International Tables Vol C Tables 4.2.6.8 and 6.1.1.4'
H H 0.0000 0.0000 'International Tables Vol C Tables 4.2.6.8 and 6.1.1.4'
N N 0.0061 0.0033 'International Tables Vol C Tables 4.2.6.8 and 6.1.1.4'
Cl Cl 0.1484 0.1585 'International Tables Vol C Tables 4.2.6.8 and 6.1.1.4'
Ru Ru -1.2594 0.8363 'International Tables Vol C Tables 4.2.6.8 and 6.1.1.4'

loop_
_geom_angle_atom_site_label_1
_geom_angle_atom_site_label_2
_geom_angle_atom_site_label_3
_geom_angle_site_symmetry_1
_geom_angle_site_symmetry_3
_geom_angle
N1 C1 C2 . . 176.3(8)
C1 C2 C3 . . 107.5(4)
C1 C2 C3 . 6_565 107.5(4)
C3 C2 C3 . 6_565 110.8(7)
C1 C2 C4 . . 109.0(7)
C3 C2 C4 . . 111.0(5)
C3 C2 C4 6_565 . 111.0(5)
C2 C3 H3A . . 109.5
C2 C3 H3B . . 109.5
H3A C3 H3B . . 109.5
C2 C3 H3C . . 109.5
H3A C3 H3C . . 109.5
H3B C3 H3C . . 109.5
C2 C4 H4A . . 105.(7)
C2 C4 H4B . . 96.(10)
H4A C4 H4B . . 113.(8)
C2 C4 H4C . . 105.(7)
H4A C4 H4C . . 122.(10)
H4B C4 H4C . . 113.(8)
N2 C5 C6 . . 177.0(6)
C5 C6 C8 . . 108.4(5)
C5 C6 C9 . . 108.6(5)
C8 C6 C9 . . 111.4(5)
C5 C6 C7 . . 106.6(5)
C8 C6 C7 . . 110.8(5)
C9 C6 C7 . . 110.7(5)
C6 C7 H7A . . 109.5
C6 C7 H7B . . 109.5
H7A C7 H7B . . 109.5
C6 C7 H7C . . 109.5
H7A C7 H7C . . 109.5
H7B C7 H7C . . 109.5
C6 C8 H8A . . 109.5
C6 C8 H8B . . 109.5
H8A C8 H8B . . 109.5
C6 C8 H8C . . 109.5
H8A C8 H8C . . 109.5
H8B C8 H8C . . 109.5
C6 C9 H9A . . 109.5
C6 C9 H9B . . 109.5
H9A C9 H9B . . 109.5
C6 C9 H9C . . 109.5
H9A C9 H9C . . 109.5
H9B C9 H9C . . 109.5
Cl2 C10 Cl1 . . 110.1(5)
Cl2 C10 H10A . . 109.6
Cl1 C10 H10A . . 109.6
Cl2 C10 H10B . . 109.6
Cl1 C10 H10B . . 109.6
H10A C10 H10B . . 108.1
Ru2 Cl3 Ru2 . 5_656 87.56(8)
C1 N1 Ru1 . . 173.9(7)
C5 N2 Ru1 . . 170.4(5)
N1 Ru1 N1 5_667 . 180.0
N1 Ru1 N2 5_667 . 87.86(18)
N1 Ru1 N2 . . 92.14(18)
N1 Ru1 N2 5_667 5_667 92.14(18)
N1 Ru1 N2 . 5_667 87.86(18)
N2 Ru1 N2 . 5_667 180.0
N1 Ru1 N2 5_667 6_565 87.86(18)
N1 Ru1 N2 . 6_565 92.14(18)
N2 Ru1 N2 . 6_565 93.3(3)
N2 Ru1 N2 5_667 6_565 86.7(3)
N1 Ru1 N2 5_667 2_657 92.14(18)
N1 Ru1 N2 . 2_657 87.86(18)
N2 Ru1 N2 . 2_657 86.7(3)
N2 Ru1 N2 5_667 2_657 93.3(3)
N2 Ru1 N2 6_565 2_657 180.0
Cl4 Ru2 Cl4 . 2_656 115.89(11)
Cl4 Ru2 Cl3 . 5_656 110.70(7)
Cl4 Ru2 Cl3 2_656 5_656 112.39(7)
Cl4 Ru2 Cl3 . . 112.39(7)
Cl4 Ru2 Cl3 2_656 . 110.70(7)
Cl3 Ru2 Cl3 5_656 . 92.44(8)

loop_
_geom_bond_atom_site_label_1
_geom_bond_atom_site_label_2
_geom_bond_site_symmetry_2
_geom_bond_distance
C1 N1 . 1.135(11)
C1 C2 . 1.481(11)
C2 C3 . 1.527(8)
C2 C3 6_565 1.527(8)
C2 C4 . 1.531(12)
C3 H3A . 0.98
C3 H3B . 0.98
C3 H3C . 0.98
C4 H4A . 0.82(10)
C4 H4B . 0.82(17)
C4 H4C . 0.82(10)
C5 N2 . 1.122(8)
C5 C6 . 1.487(8)
C6 C8 . 1.531(9)
C6 C9 . 1.533(9)
C6 C7 . 1.551(8)
C7 H7A . 0.98
C7 H7B . 0.98
C7 H7C . 0.98
C8 H8A . 0.98
C8 H8B . 0.98
C8 H8C . 0.98
C9 H9A . 0.98
C9 H9B . 0.98
C9 H9C . 0.98
C10 Cl2 . 1.773(10)
C10 Cl1 . 1.782(10)
C10 H10A . 0.99
C10 H10B . 0.99
Cl3 Ru2 . 2.3528(17)
Cl3 Ru2 5_656 2.3528(17)
Cl4 Ru2 . 2.2167(17)
N1 Ru1 . 2.025(7)
N2 Ru1 . 2.032(5)
Ru1 N1 5_667 2.025(7)
Ru1 N2 5_667 2.032(5)
Ru1 N2 6_565 2.032(5)
Ru1 N2 2_657 2.032(5)
Ru2 Cl4 2_656 2.2167(17)
Ru2 Cl3 5_656 2.3528(17)
